data_7212554
loop_
_publ_author_name
'Abrahams, Brendan F.'
'Grannas, Martin J.'
'McCormick, Laura J.'
'Robson, Richard'
'Thistlethwaite, Peter J.'

_publ_section_title
;
 Chiral and achiral linear coordination polymers from aldaric acids
;
_journal_issue 10
_journal_name_full CrystEngComm
_journal_page_first 2885
_journal_paper_doi 10.1039/c001505a
_journal_volume 12
_journal_year 2010
_chemical_absolute_configuration rm
_chemical_formula_sum 'C32 H46.5 N4 O23.25 Zn2'
_chemical_formula_weight 989.97
_chemical_name_systematic
;
?
;
_space_group_IT_number 19
_symmetry_cell_setting orthorhombic
_symmetry_space_group_name_Hall 'P 2ac 2ab'
_symmetry_space_group_name_H-M 'P 21 21 21'
_atom_sites_solution_hydrogens geom
_atom_sites_solution_primary direct
_atom_sites_solution_secondary difmap
_audit_creation_method SHELXL-97
_cell_angle_alpha 90.00
_cell_angle_beta 90.00
_cell_angle_gamma 90.00
_cell_formula_units_Z 4
_cell_length_a 10.9528(2)
_cell_length_b 13.6506(2)
_cell_length_c 26.0918(4)
_cell_measurement_reflns_used 5881
_cell_measurement_temperature 130(2)
_cell_measurement_theta_max 72.8017
_cell_measurement_theta_min 3.3946
_cell_volume 3901.04(11)
_computing_cell_refinement
;
CrysAlis RED, Oxford Diffraction Ltd.,
Version 1.171.32.15 (release 10-01-2008 CrysAlis171 .NET)
(compiled Jan 10 2008,16:37:18)
;
_computing_data_collection
;
CrysAlis CCD, Oxford Diffraction Ltd.,
Version 1.171.32.15 (release 10-01-2008 CrysAlis171 .NET)
(compiled Jan 10 2008,16:37:18)
;
_computing_data_reduction
;
CrysAlis RED, Oxford Diffraction Ltd.,
Version 1.171.32.15 (release 10-01-2008 CrysAlis171 .NET)
(compiled Jan 10 2008,16:37:18)
;
_computing_structure_refinement 'SHELXL-97 (Sheldrick, 1997)'
_computing_structure_solution 'SHELXS-97 (Sheldrick, 1997)'
_diffrn_ambient_temperature 130(2)
_diffrn_detector_area_resol_mean 16.0711
_diffrn_measured_fraction_theta_full 0.965
_diffrn_measured_fraction_theta_max 0.965
_diffrn_measurement_device_type 'Goniometer KM4/Xcalibur, detector: Sapphire3'
_diffrn_measurement_method 'phi and omega scans'
_diffrn_radiation_monochromator graphite
_diffrn_radiation_source 'fine-focus sealed tube'
_diffrn_radiation_type CuK\a
_diffrn_radiation_wavelength 1.54184
_diffrn_reflns_av_R_equivalents 0.0282
_diffrn_reflns_av_sigmaI/netI 0.0424
_diffrn_reflns_limit_h_max 10
_diffrn_reflns_limit_h_min -13
_diffrn_reflns_limit_k_max 13
_diffrn_reflns_limit_k_min -16
_diffrn_reflns_limit_l_max 31
_diffrn_reflns_limit_l_min -31
_diffrn_reflns_number 10258
_diffrn_reflns_theta_full 69.99
_diffrn_reflns_theta_max 69.99
_diffrn_reflns_theta_min 3.39
_exptl_absorpt_coefficient_mu 2.384
_exptl_absorpt_correction_T_max 0.756
_exptl_absorpt_correction_T_min 0.688
_exptl_absorpt_correction_type gaussian
_exptl_absorpt_process_details
;
CrysAlis RED, Oxford Diffraction Ltd.,
Version 1.171.32.15 (release 10-01-2008 CrysAlis171 .NET)
(compiled Jan 10 2008,16:37:18)
Numerical absorption correction based on gaussian integration over
a multifaceted crystal model
;
_exptl_crystal_colour colourless
_exptl_crystal_density_diffrn 1.686
_exptl_crystal_density_method 'not measured'
_exptl_crystal_description block
_exptl_crystal_F_000 2050
_exptl_crystal_size_max 0.2148
_exptl_crystal_size_mid 0.1659
_exptl_crystal_size_min 0.1642
_refine_diff_density_max 0.628
_refine_diff_density_min -0.621
_refine_diff_density_rms 0.088
_refine_ls_abs_structure_details 'Flack H D (1983), Acta Cryst. A39, 876-881'
_refine_ls_abs_structure_Flack -0.03(3)
_refine_ls_extinction_method none
_refine_ls_goodness_of_fit_ref 1.058
_refine_ls_hydrogen_treatment constr
_refine_ls_matrix_type full
_refine_ls_number_parameters 557
_refine_ls_number_reflns 6384
_refine_ls_number_restraints 0
_refine_ls_restrained_S_all 1.058
_refine_ls_R_factor_all 0.0532
_refine_ls_R_factor_gt 0.0435
_refine_ls_shift/su_max 0.001
_refine_ls_shift/su_mean 0.000
_refine_ls_structure_factor_coef Fsqd
_refine_ls_weighting_details 'calc w=1/[\s^2^(Fo^2^)+(0.0863P)^2^+0.0000P] where P=(Fo^2^+2Fc^2^)/3'
_refine_ls_weighting_scheme calc
_refine_ls_wR_factor_gt 0.1228
_refine_ls_wR_factor_ref 0.1304
_reflns_number_gt 5502
_reflns_number_total 6384
_reflns_threshold_expression >2sigma(I)
_cod_data_source_file c001505a.txt
_cod_data_source_block lmd46d
_cod_depositor_comments
;
The following automatic conversions were performed:

'_symmetry_cell_setting' value 'Orthorhombic' changed to
'orthorhombic' according to
/home/saulius/struct/CIF-dictionaries/cif_core.dic dictionary named
'cif_core.dic' version 2.4.2 from 2011-04-26.

Automatic conversion script
Id: cif_fix_values 1891 2012-01-12 08:04:46Z andrius 
;
_cod_original_sg_symbol_H-M P2(1)2(1)2(1)
_cod_original_formula_sum 'C32 H46.50 N4 O23.25 Zn2'
_cod_database_code 7212554

loop_
_symmetry_equiv_pos_as_xyz
'x, y, z'
'-x+1/2, -y, z+1/2'
'-x, y+1/2, -z+1/2'
'x+1/2, -y+1/2, -z'

loop_
_atom_site_label
_atom_site_type_symbol
_atom_site_fract_x
_atom_site_fract_y
_atom_site_fract_z
_atom_site_U_iso_or_equiv
_atom_site_adp_type
_atom_site_occupancy
_atom_site_symmetry_multiplicity
_atom_site_calc_flag
_atom_site_refinement_flags
C1 C 0.1851(5) 0.6654(4) 0.0875(2) 0.0428(13) Uani 1 1 d .
C2 C 0.1335(5) 0.7344(4) 0.04678(18) 0.0321(11) Uani 1 1 d .
H2 H 0.0422 0.7324 0.0479 0.038 Uiso 1 1 calc R
C3 C 0.1776(5) 0.7041(3) -0.00672(17) 0.0299(10) Uani 1 1 d .
H3 H 0.1562 0.7584 -0.0308 0.036 Uiso 1 1 calc R
C4 C 0.1241(4) 0.6095(4) -0.02900(18) 0.0295(11) Uani 1 1 d .
H4 H 0.1516 0.5524 -0.0079 0.035 Uiso 1 1 calc R
C5 C -0.0165(4) 0.6109(4) -0.03135(19) 0.0300(11) Uani 1 1 d .
H5 H -0.0484 0.6197 0.0043 0.036 Uiso 1 1 calc R
C6 C -0.0692(4) 0.5160(4) -0.0529(2) 0.0317(11) Uani 1 1 d .
C7 C -0.2477(5) 0.3581(4) 0.07887(19) 0.0380(12) Uani 1 1 d .
C8 C -0.3137(5) 0.2906(4) 0.04076(18) 0.0361(11) Uani 1 1 d .
H8 H -0.2873 0.3076 0.0052 0.043 Uiso 1 1 calc R
C9 C -0.4523(5) 0.3037(4) 0.04490(17) 0.0367(12) Uani 1 1 d .
C10 C -0.5046(4) 0.3952(4) 0.01981(18) 0.0319(11) Uani 1 1 d .
H10 H -0.4707 0.4544 0.0373 0.038 Uiso 1 1 calc R
C11 C -0.4794(4) 0.4029(4) -0.03804(17) 0.0291(10) Uani 1 1 d .
H11 H -0.3910 0.4172 -0.0438 0.035 Uiso 1 1 calc R
C12 C -0.5561(4) 0.4879(4) -0.05789(18) 0.0279(10) Uani 1 1 d .
C13 C 0.0567(5) 0.1657(4) 0.18648(19) 0.0352(11) Uani 1 1 d .
H13 H 0.1029 0.1770 0.1562 0.042 Uiso 1 1 calc R
C14 C 0.1182(5) 0.1563(4) 0.2332(2) 0.0420(13) Uani 1 1 d .
H14 H 0.2048 0.1596 0.2347 0.050 Uiso 1 1 calc R
C15 C 0.0508(6) 0.1423(4) 0.2767(2) 0.0454(14) Uani 1 1 d .
H15 H 0.0902 0.1381 0.3090 0.055 Uiso 1 1 calc R
C16 C -0.0743(6) 0.1342(4) 0.27345(19) 0.0379(12) Uani 1 1 d .
H16 H -0.1219 0.1231 0.3033 0.045 Uiso 1 1 calc R
C17 C -0.1297(5) 0.1425(3) 0.22559(17) 0.0300(10) Uani 1 1 d .
C18 C -0.2625(5) 0.1269(3) 0.21779(17) 0.0296(11) Uani 1 1 d .
C19 C -0.3448(6) 0.1090(4) 0.25736(19) 0.0388(12) Uani 1 1 d .
H19 H -0.3177 0.1096 0.2919 0.047 Uiso 1 1 calc R
C20 C -0.4655(5) 0.0905(4) 0.2464(2) 0.0432(14) Uani 1 1 d .
H20 H -0.5223 0.0781 0.2731 0.052 Uiso 1 1 calc R
C21 C -0.5030(5) 0.0903(4) 0.1950(2) 0.0428(14) Uani 1 1 d .
H21 H -0.5855 0.0768 0.1862 0.051 Uiso 1 1 calc R
C22 C -0.4191(5) 0.1098(4) 0.1580(2) 0.0357(12) Uani 1 1 d .
H22 H -0.4446 0.1097 0.1232 0.043 Uiso 1 1 calc R
C23 C 0.5285(5) 0.8280(4) 0.1862(2) 0.0413(12) Uani 1 1 d .
H23 H 0.5700 0.8164 0.1548 0.050 Uiso 1 1 calc R
C24 C 0.5944(6) 0.8269(4) 0.2312(2) 0.0455(13) Uani 1 1 d .
H24 H 0.6799 0.8151 0.2308 0.055 Uiso 1 1 calc R
C25 C 0.5341(6) 0.8433(5) 0.2772(2) 0.0513(15) Uani 1 1 d .
H25 H 0.5777 0.8433 0.3087 0.062 Uiso 1 1 calc R
C26 C 0.4098(6) 0.8595(4) 0.2765(2) 0.0465(14) Uani 1 1 d .
H26 H 0.3668 0.8702 0.3076 0.056 Uiso 1 1 calc R
C27 C 0.3474(6) 0.8603(4) 0.2298(2) 0.0401(12) Uani 1 1 d .
C28 C 0.2160(5) 0.8783(4) 0.22451(19) 0.0364(12) Uani 1 1 d .
C29 C 0.1370(6) 0.8871(4) 0.2666(2) 0.0430(14) Uani 1 1 d .
H29 H 0.1681 0.8854 0.3006 0.052 Uiso 1 1 calc R
C30 C 0.0131(6) 0.8984(4) 0.2580(2) 0.0458(15) Uani 1 1 d .
H30 H -0.0414 0.9047 0.2861 0.055 Uiso 1 1 calc R
C31 C -0.0310(6) 0.9003(4) 0.2086(2) 0.0446(14) Uani 1 1 d .
H31 H -0.1159 0.9075 0.2022 0.053 Uiso 1 1 calc R
C32 C 0.0508(5) 0.8914(4) 0.1687(2) 0.0400(13) Uani 1 1 d .
H32 H 0.0206 0.8933 0.1346 0.048 Uiso 1 1 calc R
N1 N -0.0638(4) 0.1594(3) 0.18296(14) 0.0313(9) Uani 1 1 d .
N2 N -0.3008(4) 0.1294(3) 0.16859(15) 0.0291(9) Uani 1 1 d .
N3 N 0.4088(4) 0.8448(3) 0.18516(17) 0.0402(10) Uani 1 1 d .
N4 N 0.1715(4) 0.8803(3) 0.17595(16) 0.0377(10) Uani 1 1 d .
O1A O 0.2634(3) 0.6995(3) 0.11813(14) 0.0413(8) Uani 1 1 d .
O1B O 0.1467(5) 0.5799(3) 0.08735(16) 0.0619(13) Uani 1 1 d .
O2 O 0.1739(3) 0.8309(3) 0.05685(13) 0.0345(8) Uani 1 1 d .
H2A H 0.1166 0.8704 0.0515 0.052 Uiso 1 1 calc R
O3 O 0.3064(3) 0.7003(3) -0.00362(14) 0.0404(9) Uani 1 1 d .
H3A H 0.3313 0.6472 -0.0162 0.061 Uiso 1 1 calc R
O4 O 0.1696(3) 0.5992(2) -0.08044(12) 0.0320(7) Uani 1 1 d .
H4A H 0.2310 0.5623 -0.0804 0.048 Uiso 1 1 calc R
O5 O -0.0570(3) 0.6934(2) -0.06201(13) 0.0327(8) Uani 1 1 d .
O6A O -0.1449(3) 0.5198(3) -0.08987(13) 0.0347(8) Uani 1 1 d .
O6B O -0.0368(4) 0.4383(3) -0.03188(15) 0.0412(9) Uani 1 1 d .
O7A O -0.1846(3) 0.3205(2) 0.11386(13) 0.0377(8) Uani 1 1 d .
O7B O -0.2645(4) 0.4483(3) 0.07283(16) 0.0473(10) Uani 1 1 d .
O8 O -0.2829(3) 0.1913(3) 0.05100(13) 0.0390(9) Uani 1 1 d .
H8A H -0.3448 0.1615 0.0618 0.059 Uiso 1 1 calc R
O9 O -0.4815(4) 0.3047(3) 0.09878(12) 0.0494(11) Uani 1 1 d .
H9 H -0.5372 0.3458 0.1043 0.074 Uiso 1 1 calc R
O10 O -0.6345(3) 0.3940(4) 0.02593(14) 0.0518(11) Uani 1 1 d .
H10A H -0.6535 0.4242 0.0528 0.078 Uiso 1 1 calc R
O11 O -0.5125(4) 0.3173(3) -0.06529(12) 0.0377(8) Uani 1 1 d .
O12A O -0.6427(3) 0.4695(2) -0.08796(12) 0.0297(7) Uani 1 1 d .
O12B O -0.5301(3) 0.5715(3) -0.04193(16) 0.0418(9) Uani 1 1 d .
Zn1 Zn -0.16770(5) 0.17235(4) 0.11533(2) 0.02746(16) Uani 1 1 d .
Zn2 Zn 0.30408(6) 0.84825(5) 0.11824(3) 0.03478(18) Uani 1 1 d .
O1W O 0.5874(4) 0.1454(3) 0.95223(15) 0.0489(10) Uani 1 1 d .
O2W O 0.2977(4) 0.1938(3) 0.1026(2) 0.0681(14) Uani 1 1 d .
O3W O -0.0977(5) 0.5869(3) 0.09607(18) 0.0615(13) Uani 1 1 d .
O4W O 0.7670(5) 0.7378(3) 0.13406(16) 0.0718(15) Uani 1 1 d .
O5W O 0.4110(8) 0.5176(6) 0.1209(3) 0.080 Uiso 0.711(12) 1 d P
O6W O 0.623(4) 0.5652(14) 0.1420(12) 0.080 Uiso 0.46(3) 1 d P
O7W O 0.1928(14) 0.3707(16) 0.1495(6) 0.080 Uiso 0.418(19) 1 d P
O8W O 0.3423(12) 0.4758(9) 0.1169(5) 0.080 Uiso 0.479(12) 1 d P
O10W O 0.567(3) 0.5593(12) 0.1287(8) 0.080 Uiso 0.39(3) 1 d P
O11W O 0.662(2) 0.5771(14) 0.1590(11) 0.080 Uiso 0.39(4) 1 d P
O9W O 0.1815(17) 0.4203(19) 0.1413(7) 0.080 Uiso 0.353(19) 1 d P

loop_
_atom_site_aniso_label
_atom_site_aniso_U_11
_atom_site_aniso_U_22
_atom_site_aniso_U_33
_atom_site_aniso_U_23
_atom_site_aniso_U_13
_atom_site_aniso_U_12
C1 0.043(3) 0.049(3) 0.037(2) 0.008(2) -0.002(2) -0.012(3)
C2 0.029(2) 0.035(3) 0.033(2) -0.001(2) 0.001(2) -0.005(2)
C3 0.031(2) 0.026(2) 0.032(2) 0.0012(18) 0.001(2) 0.001(2)
C4 0.022(2) 0.031(3) 0.035(2) 0.002(2) 0.000(2) 0.003(2)
C5 0.028(3) 0.027(2) 0.034(2) 0.001(2) -0.002(2) 0.004(2)
C6 0.024(2) 0.029(3) 0.042(3) 0.000(2) 0.000(2) 0.002(2)
C7 0.039(3) 0.035(3) 0.039(3) 0.009(2) -0.006(2) -0.002(2)
C8 0.040(3) 0.036(3) 0.032(2) 0.012(2) -0.006(2) -0.004(2)
C9 0.041(3) 0.047(3) 0.022(2) 0.009(2) -0.004(2) -0.011(3)
C10 0.025(2) 0.045(3) 0.026(2) -0.001(2) 0.0010(19) -0.004(2)
C11 0.024(2) 0.037(3) 0.026(2) 0.0049(19) 0.0057(19) 0.004(2)
C12 0.022(2) 0.030(3) 0.031(2) 0.004(2) 0.003(2) 0.006(2)
C13 0.034(3) 0.035(3) 0.037(2) -0.007(2) -0.007(2) 0.002(2)
C14 0.034(3) 0.039(3) 0.053(3) -0.012(3) -0.017(2) 0.007(3)
C15 0.066(4) 0.037(3) 0.033(2) -0.006(2) -0.024(3) 0.004(3)
C16 0.056(4) 0.030(3) 0.027(2) 0.001(2) -0.006(2) 0.008(3)
C17 0.043(3) 0.021(2) 0.025(2) 0.0004(18) -0.003(2) 0.002(2)
C18 0.041(3) 0.019(2) 0.028(2) 0.0048(18) 0.000(2) 0.006(2)
C19 0.054(3) 0.027(2) 0.035(2) 0.002(2) 0.008(3) 0.006(3)
C20 0.044(3) 0.029(3) 0.057(3) 0.009(3) 0.017(3) 0.000(3)
C21 0.034(3) 0.030(3) 0.065(4) 0.003(3) -0.001(3) -0.007(2)
C22 0.035(3) 0.022(2) 0.050(3) 0.006(2) -0.003(2) -0.005(2)
C23 0.041(3) 0.037(3) 0.046(3) 0.002(2) -0.003(2) -0.015(3)
C24 0.043(3) 0.035(3) 0.058(3) 0.006(3) -0.013(3) -0.004(3)
C25 0.069(4) 0.039(3) 0.045(3) 0.004(3) -0.015(3) -0.009(3)
C26 0.060(4) 0.036(3) 0.043(3) 0.003(2) -0.002(3) -0.019(3)
C27 0.056(3) 0.024(2) 0.041(3) -0.003(2) 0.001(3) -0.010(3)
C28 0.050(3) 0.021(2) 0.038(3) 0.000(2) 0.008(2) -0.012(2)
C29 0.062(4) 0.029(3) 0.038(3) 0.002(2) 0.007(3) -0.007(3)
C30 0.060(4) 0.030(3) 0.048(3) 0.006(2) 0.016(3) -0.002(3)
C31 0.040(3) 0.031(3) 0.063(4) 0.006(3) 0.013(3) -0.002(3)
C32 0.040(3) 0.034(3) 0.047(3) 0.001(2) 0.007(2) -0.015(3)
N1 0.040(2) 0.027(2) 0.0267(18) -0.0038(16) -0.0067(17) 0.001(2)
N2 0.032(2) 0.023(2) 0.0329(19) 0.0059(16) -0.0014(18) 0.0018(18)
N3 0.043(2) 0.037(3) 0.041(2) 0.002(2) 0.003(2) -0.014(2)
N4 0.038(2) 0.035(2) 0.040(2) -0.0030(18) 0.006(2) -0.006(2)
O1A 0.0409(19) 0.045(2) 0.0382(17) 0.0051(17) -0.0085(18) -0.0158(17)
O1B 0.085(3) 0.047(2) 0.054(2) 0.0192(19) -0.024(2) -0.035(2)
O2 0.0297(17) 0.0350(18) 0.0386(17) -0.0067(15) 0.0010(15) -0.0025(18)
O3 0.0236(17) 0.047(2) 0.050(2) -0.0132(17) 0.0007(16) -0.0053(17)
O4 0.0275(18) 0.0293(17) 0.0391(17) 0.0005(13) 0.0004(15) 0.0082(16)
O5 0.0272(17) 0.0262(18) 0.0447(18) 0.0040(15) -0.0051(15) 0.0041(15)
O6A 0.0254(17) 0.0336(19) 0.0451(19) -0.0033(15) -0.0078(16) 0.0047(16)
O6B 0.043(2) 0.0274(19) 0.053(2) 0.0044(17) -0.0083(18) -0.0048(18)
O7A 0.0458(19) 0.0293(16) 0.0382(17) 0.0013(16) -0.0170(18) -0.0042(16)
O7B 0.048(2) 0.030(2) 0.064(2) 0.0096(18) -0.018(2) -0.0054(19)
O8 0.045(2) 0.037(2) 0.0355(18) 0.0147(15) -0.0174(17) -0.0121(17)
O9 0.068(3) 0.057(3) 0.0234(16) 0.0024(16) -0.0008(17) -0.018(2)
O10 0.0295(19) 0.092(3) 0.0335(18) -0.011(2) 0.0089(16) -0.007(2)
O11 0.046(2) 0.042(2) 0.0257(15) 0.0028(15) -0.0074(15) 0.0152(18)
O12A 0.0280(18) 0.0241(16) 0.0370(16) 0.0018(14) -0.0007(15) 0.0065(15)
O12B 0.0314(19) 0.0285(19) 0.066(2) -0.0065(18) -0.0061(19) 0.0107(17)
Zn1 0.0307(3) 0.0288(3) 0.0229(3) 0.0044(2) -0.0051(3) -0.0041(3)
Zn2 0.0290(3) 0.0385(4) 0.0368(3) -0.0015(3) 0.0027(3) -0.0092(3)
O1W 0.053(2) 0.044(2) 0.050(2) 0.0002(18) -0.0047(19) 0.017(2)
O2W 0.041(2) 0.052(3) 0.112(4) -0.020(3) -0.002(2) 0.002(2)
O3W 0.068(3) 0.041(2) 0.075(3) -0.012(2) -0.005(2) -0.011(2)
O4W 0.116(4) 0.057(3) 0.043(2) -0.003(2) -0.019(2) 0.037(3)

loop_
_atom_type_symbol
_atom_type_description
_atom_type_scat_dispersion_real
_atom_type_scat_dispersion_imag
_atom_type_scat_source
C C 0.0181 0.0091 'International Tables Vol C Tables 4.2.6.8 and 6.1.1.4'
H H 0.0000 0.0000 'International Tables Vol C Tables 4.2.6.8 and 6.1.1.4'
N N 0.0311 0.0180 'International Tables Vol C Tables 4.2.6.8 and 6.1.1.4'
O O 0.0492 0.0322 'International Tables Vol C Tables 4.2.6.8 and 6.1.1.4'
Zn Zn -1.5491 0.6778 'International Tables Vol C Tables 4.2.6.8 and 6.1.1.4'

loop_
_geom_angle_atom_site_label_1
_geom_angle_atom_site_label_2
_geom_angle_atom_site_label_3
_geom_angle
_geom_angle_site_symmetry_1
_geom_angle_site_symmetry_3
O1B C1 O1A 125.4(5) . .
O1B C1 C2 116.9(5) . .
O1A C1 C2 117.7(5) . .
O2 C2 C1 109.2(4) . .
O2 C2 C3 108.8(4) . .
C1 C2 C3 110.5(4) . .
O3 C3 C4 111.9(4) . .
O3 C3 C2 105.8(4) . .
C4 C3 C2 116.9(4) . .
O4 C4 C3 107.7(4) . .
O4 C4 C5 108.1(4) . .
C3 C4 C5 112.7(4) . .
O5 C5 C6 109.9(4) . .
O5 C5 C4 109.7(4) . .
C6 C5 C4 112.4(4) . .
O6B C6 O6A 123.7(5) . .
O6B C6 C5 116.9(4) . .
O6A C6 C5 119.4(4) . .
O7A C7 O7B 125.0(5) . .
O7A C7 C8 119.0(5) . .
O7B C7 C8 116.0(5) . .
O8 C8 C9 109.5(4) . .
O8 C8 C7 109.7(4) . .
C9 C8 C7 110.6(5) . .
O9 C9 C10 109.1(5) . .
O9 C9 C8 106.9(4) . .
C10 C9 C8 116.0(4) . .
O10 C10 C9 108.5(5) . .
O10 C10 C11 106.8(4) . .
C9 C10 C11 114.2(4) . .
O11 C11 C12 108.5(4) . .
O11 C11 C10 113.0(4) . .
C12 C11 C10 106.7(4) . .
O12B C12 O12A 124.3(4) . .
O12B C12 C11 117.3(4) . .
O12A C12 C11 118.4(4) . .
N1 C13 C14 122.3(5) . .
C15 C14 C13 118.4(5) . .
C14 C15 C16 119.9(5) . .
C15 C16 C17 118.8(5) . .
N1 C17 C16 121.4(5) . .
N1 C17 C18 115.9(4) . .
C16 C17 C18 122.6(5) . .
N2 C18 C19 120.5(5) . .
N2 C18 C17 115.6(4) . .
C19 C18 C17 123.9(5) . .
C20 C19 C18 120.0(5) . .
C19 C20 C21 118.7(5) . .
C22 C21 C20 118.8(5) . .
N2 C22 C21 122.7(5) . .
N3 C23 C24 122.3(6) . .
C23 C24 C25 119.1(6) . .
C26 C25 C24 118.9(5) . .
C25 C26 C27 119.8(6) . .
N3 C27 C26 120.2(6) . .
N3 C27 C28 115.5(5) . .
C26 C27 C28 124.3(5) . .
N4 C28 C29 120.5(5) . .
N4 C28 C27 116.3(5) . .
C29 C28 C27 123.1(5) . .
C30 C29 C28 119.1(5) . .
C31 C30 C29 119.9(6) . .
C30 C31 C32 118.5(6) . .
N4 C32 C31 122.9(6) . .
C13 N1 C17 119.2(4) . .
C13 N1 Zn1 126.2(3) . .
C17 N1 Zn1 114.6(3) . .
C22 N2 C18 119.2(4) . .
C22 N2 Zn1 125.8(3) . .
C18 N2 Zn1 114.8(3) . .
C23 N3 C27 119.7(5) . .
C23 N3 Zn2 124.1(4) . .
C27 N3 Zn2 116.1(4) . .
C32 N4 C28 119.1(5) . .
C32 N4 Zn2 126.3(4) . .
C28 N4 Zn2 114.2(4) . .
C1 O1A Zn2 120.5(4) . .
C5 O5 Zn2 112.3(3) . 4_465
C6 O6A Zn2 119.6(3) . 4_465
C7 O7A Zn1 118.1(3) . .
C11 O11 Zn1 117.0(3) . 4_455
C12 O12A Zn1 120.0(3) . 4_455
O7A Zn1 O12A 158.67(14) . 4
O7A Zn1 N2 103.14(15) . .
O12A Zn1 N2 93.36(14) 4 .
O7A Zn1 N1 98.55(15) . .
O12A Zn1 N1 97.96(14) 4 .
N2 Zn1 N1 78.30(16) . .
O7A Zn1 O11 89.74(15) . 4
O12A Zn1 O11 75.43(14) 4 4
N2 Zn1 O11 166.16(15) . 4
N1 Zn1 O11 95.00(15) . 4
O6A Zn2 O1A 157.96(14) 4_565 .
O6A Zn2 N3 100.02(16) 4_565 .
O1A Zn2 N3 95.55(16) . .
O6A Zn2 N4 105.26(16) 4_565 .
O1A Zn2 N4 93.17(16) . .
N3 Zn2 N4 77.80(18) . .
O6A Zn2 O5 78.12(13) 4_565 4_565
O1A Zn2 O5 83.92(14) . 4_565
N3 Zn2 O5 99.95(16) . 4_565
N4 Zn2 O5 176.16(16) . 4_565
O8W O5W O10W 161.3(12) . .
O11W O6W O10W 161(4) . .
O6W O10W O11W 9(2) . .
O6W O10W O5W 155(3) . .
O11W O10W O5W 149.5(13) . .
O6W O11W O10W 10(2) . .

loop_
_geom_bond_atom_site_label_1
_geom_bond_atom_site_label_2
_geom_bond_distance
_geom_bond_site_symmetry_2
C1 O1B 1.241(7) .
C1 O1A 1.261(6) .
C1 C2 1.529(7) .
C2 O2 1.414(6) .
C2 C3 1.535(6) .
C3 O3 1.413(6) .
C3 C4 1.532(7) .
C4 O4 1.439(6) .
C4 C5 1.541(7) .
C5 O5 1.450(6) .
C5 C6 1.526(7) .
C6 O6B 1.246(6) .
C6 O6A 1.272(6) .
C7 O7A 1.255(6) .
C7 O7B 1.255(6) .
C7 C8 1.536(7) .
C8 O8 1.422(6) .
C8 C9 1.532(8) .
C9 O9 1.442(6) .
C9 C10 1.523(8) .
C10 O10 1.431(6) .
C10 C11 1.538(6) .
C11 O11 1.415(6) .
C11 C12 1.523(7) .
C12 O12B 1.248(6) .
C12 O12A 1.257(6) .
C13 N1 1.326(7) .
C13 C14 1.399(7) .
C14 C15 1.367(8) .
C15 C16 1.377(8) .
C16 C17 1.393(6) .
C17 N1 1.346(6) .
C17 C18 1.484(7) .
C18 N2 1.351(6) .
C18 C19 1.392(7) .
C19 C20 1.376(8) .
C20 C21 1.403(9) .
C21 C22 1.360(8) .
C22 N2 1.351(7) .
C23 N3 1.332(7) .
C23 C24 1.379(8) .
C24 C25 1.388(9) .
C25 C26 1.380(9) .
C26 C27 1.397(8) .
C27 N3 1.361(7) .
C27 C28 1.466(8) .
C28 N4 1.358(7) .
C28 C29 1.404(7) .
C29 C30 1.384(9) .
C30 C31 1.376(9) .
C31 C32 1.379(8) .
C32 N4 1.344(8) .
N1 Zn1 2.107(4) .
N2 Zn1 2.098(4) .
N3 Zn2 2.089(5) .
N4 Zn2 2.137(4) .
O1A Zn2 2.079(4) .
O5 Zn2 2.189(3) 4_465
O6A Zn2 2.026(4) 4_465
O7A Zn1 2.031(3) .
O11 Zn1 2.148(4) 4_455
O12A Zn1 2.082(3) 4_455
Zn1 O12A 2.082(3) 4
Zn1 O11 2.148(4) 4
Zn2 O6A 2.026(4) 4_565
Zn2 O5 2.189(3) 4_565
O5W O8W 0.950(13) .
O5W O10W 1.82(3) .
O6W O11W 0.63(3) .
O6W O10W 0.71(3) .
O7W O9W 0.72(2) .
O10W O11W 1.33(4) .
